data_4502727
loop_
_publ_author_name
'Chen, Jing'
'Kampf, Jeff W.'
'McNeil, Anne J.'

_publ_section_title
;
 Comparing molecular gelators and nongelators based on solubilities and
 solid-state interactions.
;
_journal_issue 16
_journal_name_full 'Langmuir : the ACS journal of surfaces and colloids'
_journal_page_first 13076
_journal_page_last 13080
_journal_paper_doi 10.1021/la102500u
_journal_volume 26
_journal_year 2010
_chemical_formula_moiety 'C21 H21 N O4, C H4 O, H2 O'
_chemical_formula_sum 'C22 H27 N O6'
_chemical_formula_weight 401.45
_chemical_name_systematic
;
 ?
;
_space_group_IT_number 14
_symmetry_cell_setting monoclinic
_symmetry_space_group_name_Hall '-P 2ybc'
_symmetry_space_group_name_H-M 'P 1 21/c 1'
_atom_sites_solution_hydrogens geom
_atom_sites_solution_primary direct
_atom_sites_solution_secondary difmap
_audit_creation_method SHELXL-97
_cell_angle_alpha 90.00
_cell_angle_beta 90.199(2)
_cell_angle_gamma 90.00
_cell_formula_units_Z 4
_cell_length_a 14.332(2)
_cell_length_b 7.3073(11)
_cell_length_c 19.565(3)
_cell_measurement_reflns_used 7824
_cell_measurement_temperature 85(2)
_cell_measurement_theta_max 26.32
_cell_measurement_theta_min 2.52
_cell_volume 2049.0(5)
_computing_cell_refinement 'Bruker SAINT'
_computing_data_collection 'Bruker SMART-APEX'
_computing_data_reduction 'Bruker SAINT'
_computing_molecular_graphics 'Bruker SHELXTL'
_computing_publication_material 'Bruker SHELXTL'
_computing_structure_refinement 'SHELXL-97 (Sheldrick, 2008)'
_computing_structure_solution 'SHELXS-97 (Sheldrick, 2008)'
_diffrn_ambient_temperature 85(2)
_diffrn_measured_fraction_theta_full 0.995
_diffrn_measured_fraction_theta_max 0.995
_diffrn_measurement_device_type 'CCD area detector'
_diffrn_measurement_method 'phi and omega scans'
_diffrn_radiation_monochromator graphite
_diffrn_radiation_source 'fine-focus sealed tube'
_diffrn_radiation_type MoK\a
_diffrn_radiation_wavelength 0.71073
_diffrn_reflns_av_R_equivalents 0.0742
_diffrn_reflns_av_sigmaI/netI 0.0506
_diffrn_reflns_limit_h_max 17
_diffrn_reflns_limit_h_min -17
_diffrn_reflns_limit_k_max 9
_diffrn_reflns_limit_k_min -9
_diffrn_reflns_limit_l_max 24
_diffrn_reflns_limit_l_min -24
_diffrn_reflns_number 34333
_diffrn_reflns_theta_full 26.49
_diffrn_reflns_theta_max 26.49
_diffrn_reflns_theta_min 2.52
_exptl_absorpt_coefficient_mu 0.095
_exptl_absorpt_correction_T_max 0.9972
_exptl_absorpt_correction_T_min 0.9578
_exptl_absorpt_correction_type multi-scan
_exptl_absorpt_process_details
;
  Blessing, R. Acta Cryst. (1995) A51 33-38.
  Sheldrick, G.  SADABS (Version 2008/1) Bruker AXS area
  detector absorption and other corrections, University of
  Gottingen, Germany 2008.
;
_exptl_crystal_colour colorless
_exptl_crystal_density_diffrn 1.301
_exptl_crystal_density_method 'not measured'
_exptl_crystal_description needle
_exptl_crystal_F_000 856
_exptl_crystal_size_max 0.46
_exptl_crystal_size_mid 0.04
_exptl_crystal_size_min 0.03
_refine_diff_density_max 0.235
_refine_diff_density_min -0.278
_refine_diff_density_rms 0.051
_refine_ls_extinction_method none
_refine_ls_goodness_of_fit_ref 1.007
_refine_ls_hydrogen_treatment mixed
_refine_ls_matrix_type full
_refine_ls_number_parameters 281
_refine_ls_number_reflns 4213
_refine_ls_number_restraints 0
_refine_ls_restrained_S_all 1.007
_refine_ls_R_factor_all 0.0737
_refine_ls_R_factor_gt 0.0478
_refine_ls_shift/su_max 0.000
_refine_ls_shift/su_mean 0.000
_refine_ls_structure_factor_coef Fsqd
_refine_ls_weighting_details 'calc w=1/[\s^2^(Fo^2^)+(0.0710P)^2^+0.5609P] where P=(Fo^2^+2Fc^2^)/3'
_refine_ls_weighting_scheme calc
_refine_ls_wR_factor_gt 0.1200
_refine_ls_wR_factor_ref 0.1363
_reflns_number_gt 3031
_reflns_number_total 4213
_reflns_threshold_expression >2sigma(I)
_cod_data_source_file la102500u_si_010.cif
_cod_data_source_block pyr4b
_cod_depositor_comments
;
The following automatic conversions were performed:

'_symmetry_cell_setting' value 'Monoclinic' changed to 'monoclinic'
according to /home/saulius/struct/CIF-dictionaries/cif_core.dic
dictionary named 'cif_core.dic' version 2.4.2 from 2011-04-26.

Automatic conversion script
Id: cif_fix_values 1715 2011-07-08 13:25:40Z adriana 
;
_cod_original_cell_volume 2049.1(5)
_cod_original_sg_symbol_H-M P2(1)/c
_cod_database_code 4502727

loop_
_symmetry_equiv_pos_as_xyz
'x, y, z'
'-x, y+1/2, -z+1/2'
'-x, -y, -z'
'x, -y-1/2, z-1/2'

loop_
_atom_site_label
_atom_site_type_symbol
_atom_site_fract_x
_atom_site_fract_y
_atom_site_fract_z
_atom_site_U_iso_or_equiv
_atom_site_adp_type
_atom_site_occupancy
_atom_site_symmetry_multiplicity
_atom_site_calc_flag
_atom_site_refinement_flags
N1 N -0.27426(11) 0.2243(2) 0.61734(7) 0.0243(4) Uani 1 1 d .
O1 O -0.21916(10) 0.32566(19) 0.40127(6) 0.0316(3) Uani 1 1 d .
O2 O -0.00090(10) 0.14186(19) 0.69623(6) 0.0319(3) Uani 1 1 d .
O3 O 0.21895(9) 0.1712(2) 0.26659(6) 0.0300(3) Uani 1 1 d .
O4 O 0.38208(9) 0.3807(2) 0.46368(6) 0.0298(3) Uani 1 1 d .
O5 O -0.48902(10) 0.1459(2) 0.79835(7) 0.0327(3) Uani 1 1 d .
O6 O -0.45918(11) 0.2849(2) 0.67343(7) 0.0322(3) Uani 1 1 d .
C1 C -0.27345(13) 0.1915(3) 0.54936(8) 0.0228(4) Uani 1 1 d .
C2 C -0.19199(13) 0.2048(3) 0.51147(8) 0.0227(4) Uani 1 1 d .
C3 C -0.10710(13) 0.2370(2) 0.54515(8) 0.0221(4) Uani 1 1 d .
C4 C -0.10804(13) 0.2579(2) 0.61651(8) 0.0226(4) Uani 1 1 d .
C5 C -0.19432(13) 0.2587(3) 0.64998(8) 0.0241(4) Uani 1 1 d .
C6 C -0.36546(13) 0.1392(3) 0.51868(9) 0.0268(4) Uani 1 1 d .
H6A H -0.3927 0.0385 0.5450 0.040 Uiso 1 1 calc R
H6B H -0.3563 0.1001 0.4713 0.040 Uiso 1 1 calc R
H6C H -0.4076 0.2448 0.5197 0.040 Uiso 1 1 calc R
C7 C -0.19429(12) 0.1938(3) 0.43412(8) 0.0231(4) Uani 1 1 d .
C8 C -0.16716(17) 0.0186(3) 0.40156(9) 0.0400(5) Uani 1 1 d .
H8A H -0.2176 -0.0707 0.4071 0.060 Uiso 1 1 calc R
H8B H -0.1102 -0.0281 0.4233 0.060 Uiso 1 1 calc R
H8C H -0.1557 0.0388 0.3528 0.060 Uiso 1 1 calc R
C9 C -0.01892(13) 0.2680(3) 0.65791(8) 0.0249(4) Uani 1 1 d .
C10 C 0.04143(14) 0.4325(3) 0.65251(9) 0.0293(4) Uani 1 1 d .
H10A H 0.0132 0.5337 0.6780 0.044 Uiso 1 1 calc R
H10B H 0.0478 0.4671 0.6044 0.044 Uiso 1 1 calc R
H10C H 0.1032 0.4051 0.6716 0.044 Uiso 1 1 calc R
C11 C -0.20073(14) 0.3003(3) 0.72519(8) 0.0294(4) Uani 1 1 d .
H11A H -0.2653 0.3315 0.7367 0.044 Uiso 1 1 calc R
H11B H -0.1599 0.4037 0.7363 0.044 Uiso 1 1 calc R
H11C H -0.1812 0.1927 0.7515 0.044 Uiso 1 1 calc R
C12 C -0.02155(13) 0.2448(3) 0.50710(8) 0.0232(4) Uani 1 1 d .
C13 C 0.04840(13) 0.2528(3) 0.47418(8) 0.0232(4) Uani 1 1 d .
C14 C 0.13476(13) 0.2626(3) 0.43693(8) 0.0229(4) Uani 1 1 d .
C15 C 0.13742(13) 0.2128(3) 0.36827(9) 0.0244(4) Uani 1 1 d .
H15A H 0.0826 0.1722 0.3455 0.029 Uiso 1 1 calc R
C16 C 0.22188(13) 0.2236(3) 0.33367(8) 0.0245(4) Uani 1 1 d .
C17 C 0.30224(13) 0.2817(3) 0.36640(9) 0.0248(4) Uani 1 1 d .
H17A H 0.3594 0.2898 0.3422 0.030 Uiso 1 1 calc R
C18 C 0.29829(13) 0.3281(3) 0.43534(9) 0.0240(4) Uani 1 1 d .
C19 C 0.21545(12) 0.3219(3) 0.47123(8) 0.0238(4) Uani 1 1 d .
H19A H 0.2132 0.3569 0.5180 0.029 Uiso 1 1 calc R
C20 C 0.30502(14) 0.1626(3) 0.23067(9) 0.0373(5) Uani 1 1 d .
H20A H 0.3316 0.2857 0.2269 0.056 Uiso 1 1 calc R
H20B H 0.2942 0.1128 0.1848 0.056 Uiso 1 1 calc R
H20C H 0.3486 0.0832 0.2555 0.056 Uiso 1 1 calc R
C21 C 0.38740(14) 0.3892(3) 0.53675(9) 0.0309(5) Uani 1 1 d .
H21A H 0.3438 0.4821 0.5536 0.046 Uiso 1 1 calc R
H21B H 0.4510 0.4217 0.5506 0.046 Uiso 1 1 calc R
H21C H 0.3710 0.2698 0.5560 0.046 Uiso 1 1 calc R
C22 C -0.44973(15) 0.2790(3) 0.84269(10) 0.0352(5) Uani 1 1 d .
H22A H -0.3817 0.2658 0.8433 0.053 Uiso 1 1 calc R
H22B H -0.4741 0.2615 0.8890 0.053 Uiso 1 1 calc R
H22C H -0.4662 0.4017 0.8264 0.053 Uiso 1 1 calc R
H6E H -0.399(2) 0.275(4) 0.6564(13) 0.057(8) Uiso 1 1 d .
H5 H -0.475(2) 0.179(4) 0.7519(15) 0.074(9) Uiso 1 1 d .
H6D H -0.470(2) 0.410(5) 0.6799(16) 0.082(10) Uiso 1 1 d .

loop_
_atom_site_aniso_label
_atom_site_aniso_U_11
_atom_site_aniso_U_22
_atom_site_aniso_U_33
_atom_site_aniso_U_23
_atom_site_aniso_U_13
_atom_site_aniso_U_12
N1 0.0287(8) 0.0306(9) 0.0136(7) 0.0003(6) 0.0021(6) 0.0012(7)
O1 0.0431(8) 0.0348(8) 0.0169(6) 0.0039(6) -0.0012(6) 0.0048(6)
O2 0.0381(8) 0.0367(8) 0.0208(6) 0.0065(6) -0.0044(6) -0.0013(6)
O3 0.0299(7) 0.0459(9) 0.0143(6) -0.0071(6) 0.0032(5) -0.0004(6)
O4 0.0271(7) 0.0451(9) 0.0171(6) -0.0051(6) 0.0002(5) -0.0040(6)
O5 0.0378(8) 0.0373(8) 0.0230(7) -0.0003(6) 0.0043(6) -0.0020(6)
O6 0.0344(8) 0.0406(9) 0.0216(7) -0.0003(6) 0.0048(6) 0.0002(7)
C1 0.0303(10) 0.0240(10) 0.0143(8) 0.0004(7) -0.0003(7) 0.0014(8)
C2 0.0290(10) 0.0249(10) 0.0141(8) 0.0008(7) 0.0004(7) 0.0023(8)
C3 0.0282(10) 0.0253(10) 0.0128(8) 0.0004(7) 0.0017(7) 0.0013(8)
C4 0.0296(10) 0.0253(10) 0.0129(8) 0.0004(7) 0.0007(7) 0.0001(8)
C5 0.0319(10) 0.0273(10) 0.0130(8) 0.0007(7) 0.0011(7) 0.0010(8)
C6 0.0286(10) 0.0350(11) 0.0169(8) -0.0009(8) 0.0015(7) -0.0013(8)
C7 0.0218(9) 0.0338(11) 0.0138(8) 0.0001(8) 0.0008(7) -0.0019(8)
C8 0.0623(15) 0.0405(13) 0.0170(9) -0.0014(9) -0.0014(9) 0.0130(11)
C9 0.0316(10) 0.0319(11) 0.0113(8) -0.0022(8) 0.0020(7) 0.0024(8)
C10 0.0334(10) 0.0337(11) 0.0207(9) 0.0007(8) -0.0034(8) -0.0029(9)
C11 0.0357(11) 0.0401(12) 0.0123(8) -0.0029(8) 0.0018(7) -0.0003(9)
C12 0.0316(10) 0.0268(10) 0.0111(7) 0.0004(7) -0.0025(7) 0.0008(8)
C13 0.0291(10) 0.0274(10) 0.0131(8) -0.0001(7) -0.0026(7) 0.0002(8)
C14 0.0263(9) 0.0262(10) 0.0162(8) 0.0019(7) 0.0017(7) 0.0015(7)
C15 0.0263(10) 0.0296(10) 0.0171(8) -0.0005(8) -0.0009(7) -0.0001(8)
C16 0.0307(10) 0.0285(10) 0.0143(8) -0.0015(7) 0.0016(7) 0.0023(8)
C17 0.0271(10) 0.0296(10) 0.0179(8) -0.0009(8) 0.0030(7) -0.0005(8)
C18 0.0278(10) 0.0268(10) 0.0173(8) -0.0011(7) -0.0015(7) -0.0004(8)
C19 0.0306(10) 0.0279(10) 0.0129(8) -0.0008(7) 0.0009(7) 0.0005(8)
C20 0.0337(11) 0.0599(15) 0.0182(9) -0.0107(9) 0.0050(8) -0.0005(10)
C21 0.0346(11) 0.0427(13) 0.0155(8) -0.0040(8) -0.0022(7) 0.0002(9)
C22 0.0370(11) 0.0463(13) 0.0222(9) 0.0019(9) -0.0022(8) -0.0030(10)

loop_
_atom_type_symbol
_atom_type_description
_atom_type_scat_dispersion_real
_atom_type_scat_dispersion_imag
_atom_type_scat_source
C C 0.0033 0.0016 'International Tables Vol C Tables 4.2.6.8 and 6.1.1.4'
H H 0.0000 0.0000 'International Tables Vol C Tables 4.2.6.8 and 6.1.1.4'
N N 0.0061 0.0033 'International Tables Vol C Tables 4.2.6.8 and 6.1.1.4'
O O 0.0106 0.0060 'International Tables Vol C Tables 4.2.6.8 and 6.1.1.4'

loop_
_geom_angle_atom_site_label_1
_geom_angle_atom_site_label_2
_geom_angle_atom_site_label_3
_geom_angle
C5 N1 C1 119.63(15)
C16 O3 C20 117.55(14)
C18 O4 C21 117.23(14)
N1 C1 C2 121.54(16)
N1 C1 C6 115.43(15)
C2 C1 C6 123.03(15)
C1 C2 C3 119.40(15)
C1 C2 C7 120.92(16)
C3 C2 C7 119.62(15)
C2 C3 C4 118.32(16)
C2 C3 C12 120.25(15)
C4 C3 C12 121.43(16)
C5 C4 C3 118.45(16)
C5 C4 C9 119.66(15)
C3 C4 C9 121.79(16)
N1 C5 C4 122.25(15)
N1 C5 C11 116.79(16)
C4 C5 C11 120.96(16)
O1 C7 C8 122.42(16)
O1 C7 C2 119.53(16)
C8 C7 C2 118.04(16)
O2 C9 C10 122.36(17)
O2 C9 C4 118.07(17)
C10 C9 C4 119.53(16)
C13 C12 C3 178.47(19)
C12 C13 C14 177.78(18)
C15 C14 C19 121.11(16)
C15 C14 C13 120.10(16)
C19 C14 C13 118.78(15)
C16 C15 C14 118.77(17)
O3 C16 C17 123.58(16)
O3 C16 C15 115.30(16)
C17 C16 C15 121.12(16)
C16 C17 C18 119.14(17)
O4 C18 C19 123.68(15)
O4 C18 C17 114.85(15)
C19 C18 C17 121.46(17)
C18 C19 C14 118.37(15)

loop_
_geom_bond_atom_site_label_1
_geom_bond_atom_site_label_2
_geom_bond_distance
N1 C5 1.334(2)
N1 C1 1.351(2)
O1 C7 1.211(2)
O2 C9 1.215(2)
O3 C16 1.368(2)
O3 C20 1.423(2)
O4 C18 1.376(2)
O4 C21 1.433(2)
O5 C22 1.418(2)
C1 C2 1.389(2)
C1 C6 1.497(3)
C2 C3 1.401(3)
C2 C7 1.516(2)
C3 C4 1.405(2)
C3 C12 1.438(2)
C4 C5 1.401(3)
C4 C9 1.512(3)
C5 C11 1.506(2)
C7 C8 1.483(3)
C9 C10 1.485(3)
C12 C13 1.195(3)
C13 C14 1.440(2)
C14 C15 1.392(2)
C14 C19 1.404(3)
C15 C16 1.391(2)
C16 C17 1.383(3)
C17 C18 1.392(2)
C18 C19 1.382(2)

loop_
_geom_hbond_atom_site_label_D
_geom_hbond_atom_site_label_H
_geom_hbond_atom_site_label_A
_geom_hbond_distance_DH
_geom_hbond_distance_HA
_geom_hbond_distance_DA
_geom_hbond_angle_DHA
_geom_hbond_site_symmetry_A
O6 H6E N1 0.93(3) 1.98(3) 2.906(2) 173(2) .
O5 H5 O6 0.96(3) 1.73(3) 2.6822(19) 168(3) .
O6 H6D O5 0.93(3) 1.87(4) 2.796(2) 169(3) 2_456

loop_
_cod_related_entry_id
_cod_related_entry_database
_cod_related_entry_code
1 ChemSpider 30661396
